data_4124272
loop_
_publ_author_name
'Zhang, Jiaheng'
'Mitchell, Lauren A.'
'Parrish, Damon A.'
'Shreeve, Jean'ne M.'

_publ_section_title
;
 Enforced Layer-by-layer Stacking of Energetic Salts towards
 High-performance Insensitive Energetic Materials.
;
_journal_name_full 'Journal of the American Chemical Society'
_journal_page_first 150814061208001
_journal_paper_doi 10.1021/jacs.5b07852
_journal_year 2015
_chemical_formula_moiety 'C3 H2 N7 O2, H5 N2'
_chemical_formula_sum 'C3 H7 N9 O2'
_chemical_formula_weight 201.18
_space_group_crystal_system monoclinic
_space_group_IT_number 14
_space_group_name_Hall '-P 2ybc'
_space_group_name_H-M_alt 'P 1 21/c 1'
_symmetry_space_group_name_Hall '-P 2ybc'
_symmetry_space_group_name_H-M 'P 1 21/c 1'
_atom_sites_solution_hydrogens difmap
_audit_creation_method SHELXL-2014/7
_cell_angle_alpha 90
_cell_angle_beta 99.6310(10)
_cell_angle_gamma 90
_cell_formula_units_Z 4
_cell_length_a 6.62820(10)
_cell_length_b 9.0232(2)
_cell_length_c 13.2843(2)
_cell_measurement_reflns_used 4613
_cell_measurement_temperature 150(2)
_cell_measurement_theta_max 68.88
_cell_measurement_theta_min 5.96
_cell_volume 783.30(2)
_computing_cell_refinement 'Bruker APEX2 v2014.11-0 (Bruker, 2009)'
_computing_data_collection 'Bruker APEX2 v2014.11-0 (Bruker, 2009)'
_computing_data_reduction
;
Bruker SAINT v7.68A (Bruker, 2009), Bruker XPREP v2014/2 (Bruker, 2008)
;
_computing_molecular_graphics 'Bruker SHELXTL v2014/7 (Bruker, 2008)'
_computing_publication_material 'Bruker SHELXTL v2014/7 (Bruker, 2008)'
_computing_structure_refinement 'SHELXL-2014/7 (Sheldrick, 2014) within WINGX (Farrugia, 2012)'
_computing_structure_solution 'Bruker SHELXTL v2014/7 (Bruker, 2008)'
_diffrn_ambient_temperature 150(2)
_diffrn_measured_fraction_theta_full 0.934
_diffrn_measured_fraction_theta_max 0.922
_diffrn_measurement_device 'Bruker PLATINUM 135 CCD'
_diffrn_measurement_method '\w scans'
_diffrn_radiation_monochromator 'Helios optics'
_diffrn_radiation_source 'rotating anode'
_diffrn_radiation_type CuK\a
_diffrn_radiation_wavelength 1.54178
_diffrn_reflns_av_R_equivalents 0.0241
_diffrn_reflns_av_unetI/netI 0.0189
_diffrn_reflns_laue_measured_fraction_full 0.934
_diffrn_reflns_laue_measured_fraction_max 0.922
_diffrn_reflns_limit_h_max 7
_diffrn_reflns_limit_h_min -7
_diffrn_reflns_limit_k_max 10
_diffrn_reflns_limit_k_min -10
_diffrn_reflns_limit_l_max 15
_diffrn_reflns_limit_l_min -15
_diffrn_reflns_number 4648
_diffrn_reflns_point_group_measured_fraction_full 0.934
_diffrn_reflns_point_group_measured_fraction_max 0.922
_diffrn_reflns_theta_full 67.679
_diffrn_reflns_theta_max 68.871
_diffrn_reflns_theta_min 5.955
_exptl_absorpt_coefficient_mu 1.246
_exptl_absorpt_correction_T_max 0.7531
_exptl_absorpt_correction_T_min 0.6865
_exptl_absorpt_correction_type multi-scan
_exptl_absorpt_process_details 'SADABS v2008/1 (Bruker, 2008)'
_exptl_crystal_colour colourless
_exptl_crystal_density_diffrn 1.706
_exptl_crystal_description plate
_exptl_crystal_F_000 416
_exptl_crystal_size_max 0.212
_exptl_crystal_size_mid 0.199
_exptl_crystal_size_min 0.095
_refine_diff_density_max 0.363
_refine_diff_density_min -0.381
_refine_diff_density_rms 0.102
_refine_ls_extinction_coef 0.036(3)
_refine_ls_extinction_expression Fc^*^=kFc[1+0.001xFc^2^\l^3^/sin(2\q)]^-1/4^
_refine_ls_extinction_method 'SHELXL-2014/7 (Sheldrick 2014'
_refine_ls_goodness_of_fit_ref 1.084
_refine_ls_hydrogen_treatment refxyz
_refine_ls_matrix_type full
_refine_ls_number_parameters 149
_refine_ls_number_reflns 1335
_refine_ls_number_restraints 0
_refine_ls_restrained_S_all 1.084
_refine_ls_R_factor_all 0.0397
_refine_ls_R_factor_gt 0.0394
_refine_ls_shift/su_max 0.000
_refine_ls_shift/su_mean 0.000
_refine_ls_structure_factor_coef Fsqd
_refine_ls_weighting_details 'w=1/[\s^2^(Fo^2^)+(0.0766P)^2^+0.1776P] where P=(Fo^2^+2Fc^2^)/3'
_refine_ls_weighting_scheme calc
_refine_ls_wR_factor_gt 0.1049
_refine_ls_wR_factor_ref 0.1054
_reflns_Friedel_coverage 0.000
_reflns_number_gt 1314
_reflns_number_total 1335
_reflns_threshold_expression 'I > 2\s(I)'
_cod_data_source_file ja5b07852_si_003.cif
_cod_data_source_block shrv303
_cod_database_code 4124272
_shelx_shelxl_version_number 2014/7
_shelx_space_group_comment
;
The symmetry employed for this shelxl refinement is uniquely defined
by the following loop, which should always be used as a source of
symmetry information in preference to the above space-group names.
They are only intended as comments.
;
_shelx_estimated_absorpt_t_min 0.778
_shelx_estimated_absorpt_t_max 0.891

loop_
_space_group_symop_operation_xyz
'x, y, z'
'-x, y+1/2, -z+1/2'
'-x, -y, -z'
'x, -y-1/2, z-1/2'

loop_
_atom_site_label
_atom_site_type_symbol
_atom_site_fract_x
_atom_site_fract_y
_atom_site_fract_z
_atom_site_U_iso_or_equiv
_atom_site_adp_type
_atom_site_occupancy
_atom_site_site_symmetry_order
_atom_site_calc_flag
_atom_site_refinement_flags_adp
N1 N 0.18364(18) 0.18156(13) 0.21297(9) 0.0229(3) Uani 1 1 d .
O2 O 0.18504(16) 0.03898(10) 0.25054(8) 0.0269(3) Uani 1 1 d .
N3 N 0.26409(18) 0.03582(13) 0.35549(9) 0.0242(3) Uani 1 1 d .
C4 C 0.31061(19) 0.17334(14) 0.38013(10) 0.0187(3) Uani 1 1 d .
N5 N 0.40323(17) 0.21920(14) 0.47415(9) 0.0224(3) Uani 1 1 d .
H5A H 0.387(3) 0.163(2) 0.5253(14) 0.027 Uiso 1 1 d U
H5B H 0.396(3) 0.314(2) 0.4846(14) 0.027 Uiso 1 1 d U
C6 C 0.25943(18) 0.26396(15) 0.29033(10) 0.0180(3) Uani 1 1 d .
C7 C 0.28676(19) 0.42281(15) 0.28608(10) 0.0181(3) Uani 1 1 d .
N8 N 0.33887(17) 0.51078(12) 0.36723(8) 0.0219(3) Uani 1 1 d .
N9 N 0.34184(19) 0.64946(12) 0.32981(9) 0.0229(3) Uani 1 1 d .
N10 N 0.29459(18) 0.64940(12) 0.23023(9) 0.0208(3) Uani 1 1 d .
N11 N 0.26072(16) 0.50754(13) 0.20227(8) 0.0172(3) Uani 1 1 d .
O12 O 0.21077(14) 0.46789(10) 0.10617(7) 0.0213(3) Uani 1 1 d .
N1S N -0.12376(19) 0.21181(12) 0.51816(9) 0.0193(3) Uani 1 1 d .
H1S H -0.013(3) 0.1898(18) 0.5575(14) 0.023 Uiso 1 1 d U
H2S H -0.154(2) 0.1320(19) 0.4720(13) 0.023 Uiso 1 1 d U
H3S H -0.225(3) 0.2210(18) 0.5560(13) 0.023 Uiso 1 1 d U
N2S N -0.0972(2) 0.34427(13) 0.46036(11) 0.0275(4) Uani 1 1 d .
H4S H -0.138(3) 0.415(2) 0.4982(14) 0.033 Uiso 1 1 d U
H5S H -0.177(3) 0.3346(19) 0.4024(17) 0.033 Uiso 1 1 d U

loop_
_atom_site_aniso_label
_atom_site_aniso_U_11
_atom_site_aniso_U_22
_atom_site_aniso_U_33
_atom_site_aniso_U_23
_atom_site_aniso_U_13
_atom_site_aniso_U_12
N1 0.0267(6) 0.0209(6) 0.0202(6) 0.0010(4) 0.0009(5) -0.0023(4)
O2 0.0357(6) 0.0191(5) 0.0241(6) -0.0005(4) 0.0000(4) -0.0041(4)
N3 0.0281(6) 0.0227(6) 0.0210(7) 0.0035(5) 0.0021(5) -0.0013(4)
C4 0.0158(6) 0.0217(7) 0.0194(7) 0.0031(5) 0.0051(5) 0.0007(5)
N5 0.0272(7) 0.0242(7) 0.0151(6) 0.0042(5) 0.0014(5) -0.0010(5)
C6 0.0161(6) 0.0216(7) 0.0167(7) 0.0005(5) 0.0035(5) 0.0001(5)
C7 0.0176(6) 0.0206(7) 0.0163(7) 0.0016(5) 0.0029(5) 0.0013(5)
N8 0.0265(6) 0.0210(6) 0.0181(6) -0.0004(4) 0.0037(5) -0.0015(4)
N9 0.0293(6) 0.0211(6) 0.0182(6) -0.0016(4) 0.0039(5) -0.0015(4)
N10 0.0258(6) 0.0179(6) 0.0188(6) -0.0023(4) 0.0046(5) -0.0020(4)
N11 0.0192(6) 0.0190(6) 0.0133(6) -0.0011(4) 0.0022(5) -0.0012(4)
O12 0.0300(6) 0.0221(5) 0.0108(5) -0.0017(3) 0.0009(4) -0.0019(4)
N1S 0.0214(6) 0.0194(6) 0.0168(6) -0.0003(4) 0.0019(5) 0.0008(4)
N2S 0.0391(7) 0.0197(7) 0.0238(7) 0.0012(5) 0.0051(6) -0.0050(5)

loop_
_atom_type_symbol
_atom_type_description
_atom_type_scat_dispersion_real
_atom_type_scat_dispersion_imag
_atom_type_scat_source
C C 0.0181 0.0091 'International Tables Vol C Tables 4.2.6.8 and 6.1.1.4'
H H 0.0000 0.0000 'International Tables Vol C Tables 4.2.6.8 and 6.1.1.4'
N N 0.0311 0.0180 'International Tables Vol C Tables 4.2.6.8 and 6.1.1.4'
O O 0.0492 0.0322 'International Tables Vol C Tables 4.2.6.8 and 6.1.1.4'

loop_
_geom_angle_atom_site_label_1
_geom_angle_atom_site_label_2
_geom_angle_atom_site_label_3
_geom_angle
C6 N1 O2 105.62(11)
N1 O2 N3 110.90(9)
C4 N3 O2 105.21(10)
N3 C4 N5 124.74(12)
N3 C4 C6 108.59(12)
N5 C4 C6 126.56(12)
C4 N5 H5A 116.4(11)
C4 N5 H5B 114.6(12)
H5A N5 H5B 115.6(16)
N1 C6 C4 109.68(12)
N1 C6 C7 124.77(12)
C4 C6 C7 125.55(12)
N8 C7 N11 108.17(12)
N8 C7 C6 125.02(12)
N11 C7 C6 126.80(12)
C7 N8 N9 105.76(11)
N10 N9 N8 110.91(10)
N9 N10 N11 106.33(10)
O12 N11 C7 129.02(11)
O12 N11 N10 122.16(11)
C7 N11 N10 108.82(11)
N2S N1S H1S 110.5(11)
N2S N1S H2S 108.4(10)
H1S N1S H2S 106.6(15)
N2S N1S H3S 112.7(11)
H1S N1S H3S 108.7(15)
H2S N1S H3S 109.7(14)
N1S N2S H4S 102.6(12)
N1S N2S H5S 106.2(12)
H4S N2S H5S 112.3(16)

loop_
_geom_bond_atom_site_label_1
_geom_bond_atom_site_label_2
_geom_bond_distance
N1 C6 1.2994(18)
N1 O2 1.3794(14)
O2 N3 1.4053(16)
N3 C4 1.3070(18)
C4 N5 1.3607(18)
C4 C6 1.4392(18)
N5 H5A 0.869(19)
N5 H5B 0.87(2)
C6 C7 1.447(2)
C7 N8 1.3367(17)
C7 N11 1.3378(17)
N8 N9 1.3478(16)
N9 N10 1.3075(18)
N10 N11 1.3412(15)
N11 O12 1.3138(14)
N1S N2S 1.4472(16)
N1S H1S 0.850(19)
N1S H2S 0.945(18)
N1S H3S 0.905(18)
N2S H4S 0.88(2)
N2S H5S 0.86(2)

loop_
_geom_hbond_atom_site_label_D
_geom_hbond_atom_site_label_H
_geom_hbond_atom_site_label_A
_geom_hbond_distance_DH
_geom_hbond_distance_HA
_geom_hbond_distance_DA
_geom_hbond_angle_DHA
_geom_hbond_site_symmetry_A
N5 H5A O12 0.869(19) 2.083(18) 2.8813(15) 152.5(16) 4_566
N5 H5B N8 0.87(2) 2.352(19) 2.9864(17) 130.2(15) .
N1S H1S N1 0.850(19) 2.532(18) 3.1638(16) 132.0(14) 4_566
N1S H1S O12 0.850(19) 2.079(19) 2.8364(15) 148.0(15) 4_566
N1S H2S N10 0.945(18) 2.698(18) 3.3522(16) 127.0(13) 2_545
N1S H2S N11 0.945(18) 2.564(18) 3.4506(16) 156.3(14) 2_545
N1S H2S O12 0.945(18) 1.812(18) 2.7543(14) 174.7(15) 2_545
N1S H3S N5 0.905(18) 2.525(16) 3.0923(17) 121.3(12) 1_455
N1S H3S N9 0.905(18) 2.160(18) 2.9516(17) 145.7(14) 3_566
N2S H4S N8 0.88(2) 2.492(19) 3.2788(18) 148.8(16) 3_566

loop_
_geom_torsion_atom_site_label_1
_geom_torsion_atom_site_label_2
_geom_torsion_atom_site_label_3
_geom_torsion_atom_site_label_4
_geom_torsion
C6 N1 O2 N3 0.41(14)
N1 O2 N3 C4 -0.48(14)
O2 N3 C4 N5 -176.07(12)
O2 N3 C4 C6 0.35(14)
O2 N1 C6 C4 -0.18(14)
O2 N1 C6 C7 -179.94(12)
N3 C4 C6 N1 -0.11(15)
N5 C4 C6 N1 176.22(12)
N3 C4 C6 C7 179.64(12)
N5 C4 C6 C7 -4.0(2)
N1 C6 C7 N8 170.67(13)
C4 C6 C7 N8 -9.0(2)
N1 C6 C7 N11 -7.7(2)
C4 C6 C7 N11 172.54(12)
N11 C7 N8 N9 0.40(14)
C6 C7 N8 N9 -178.27(12)
C7 N8 N9 N10 -0.14(15)
N8 N9 N10 N11 -0.17(15)
N8 C7 N11 O12 179.42(12)
C6 C7 N11 O12 -1.9(2)
N8 C7 N11 N10 -0.51(15)
C6 C7 N11 N10 178.13(12)
N9 N10 N11 O12 -179.53(10)
N9 N10 N11 C7 0.42(15)
